data_7235332
loop_
_publ_author_name
'Abakumov, Gleb A.'
'Druzhkov, Nikolay O.'
'Egorova, Elena N.'
'Kocherova, Tatiana N.'
'Shavyrin, Andrey S.'
'Cherkasov, Anton V.'

_publ_section_title
;
 Intramolecular cyclization--decyclization of new sterically hindered
 diiminophenol. Synthesis and coordination abilities
;
_journal_issue 28
_journal_name_full 'RSC Adv.'
_journal_page_first 14495
_journal_paper_doi 10.1039/C3RA47669C
_journal_volume 4
_journal_year 2014
_chemical_formula_sum 'C64 H96 Cd N4 O3'
_chemical_formula_weight 1081.85
_space_group_IT_number 14
_space_group_name_Hall '-P 2yn'
_space_group_name_H-M_alt 'P 1 21/n 1'
_symmetry_cell_setting monoclinic
_symmetry_space_group_name_H-M 'P 1 21/n 1'
_atom_sites_solution_hydrogens geom
_atom_sites_solution_primary direct
_atom_sites_solution_secondary difmap
_audit_creation_method SHELXL-97
_cell_angle_alpha 90.00
_cell_angle_beta 109.913(2)
_cell_angle_gamma 90.00
_cell_formula_units_Z 4
_cell_length_a 15.0475(3)
_cell_length_b 26.8007(4)
_cell_length_c 16.0102(3)
_cell_measurement_reflns_used 26763
_cell_measurement_temperature 100(2)
_cell_measurement_theta_max 32.5991
_cell_measurement_theta_min 2.9782
_cell_volume 6070.6(2)
_computing_cell_refinement 'CrysAlisPro, Agilent Technologies'
_computing_data_collection 'CrysAlisPro, Agilent Technologies'
_computing_data_reduction 'CrysAlisPro, Agilent Technologies'
_computing_molecular_graphics 'Bruker SHELXTL'
_computing_publication_material 'Bruker SHELXTL'
_computing_structure_refinement 'SHELXL-97 (Sheldrick, 2008)'
_computing_structure_solution 'SHELXS-97 (Sheldrick, 2008)'
_diffrn_ambient_temperature 100(2)
_diffrn_measured_fraction_theta_full 0.996
_diffrn_measured_fraction_theta_max 0.996
_diffrn_measurement_device_type 'Xcalibur, Eos'
_diffrn_measurement_method 'omega scans'
_diffrn_radiation_monochromator graphite
_diffrn_radiation_source 'fine-focus sealed tube'
_diffrn_radiation_type MoK\a
_diffrn_radiation_wavelength 0.71073
_diffrn_reflns_av_R_equivalents 0.0907
_diffrn_reflns_av_sigmaI/netI 0.0474
_diffrn_reflns_limit_h_max 18
_diffrn_reflns_limit_h_min -18
_diffrn_reflns_limit_k_max 33
_diffrn_reflns_limit_k_min -33
_diffrn_reflns_limit_l_max 19
_diffrn_reflns_limit_l_min -19
_diffrn_reflns_number 92898
_diffrn_reflns_theta_full 26.00
_diffrn_reflns_theta_max 26.00
_diffrn_reflns_theta_min 2.98
_exptl_absorpt_coefficient_mu 0.405
_exptl_absorpt_correction_T_max 0.9233
_exptl_absorpt_correction_T_min 0.8547
_exptl_absorpt_correction_type multi-scan
_exptl_absorpt_process_details
;
CrysAlisPro, Agilent Technologies,
Version 1.171.36.24 (release 03-12-2012 CrysAlis171 .NET)
(compiled Dec  3 2012,18:21:49)
Empirical absorption correction using spherical harmonics,
 implemented in SCALE3 ABSPACK scaling algorithm.
;
_exptl_crystal_colour blue
_exptl_crystal_density_diffrn 1.184
_exptl_crystal_density_method 'not measured'
_exptl_crystal_description prism
_exptl_crystal_F_000 2320
_exptl_crystal_size_max 0.40
_exptl_crystal_size_mid 0.20
_exptl_crystal_size_min 0.20
_refine_diff_density_max 1.393
_refine_diff_density_min -1.224
_refine_diff_density_rms 0.074
_refine_ls_extinction_method none
_refine_ls_goodness_of_fit_ref 1.033
_refine_ls_hydrogen_treatment constr
_refine_ls_matrix_type full
_refine_ls_number_parameters 688
_refine_ls_number_reflns 11878
_refine_ls_number_restraints 7
_refine_ls_restrained_S_all 1.039
_refine_ls_R_factor_all 0.0509
_refine_ls_R_factor_gt 0.0392
_refine_ls_shift/su_max 0.003
_refine_ls_shift/su_mean 0.000
_refine_ls_structure_factor_coef Fsqd
_refine_ls_weighting_details 'calc w=1/[\s^2^(Fo^2^)+(0.0590P)^2^+0.0000P] where P=(Fo^2^+2Fc^2^)/3'
_refine_ls_weighting_scheme calc
_refine_ls_wR_factor_gt 0.0969
_refine_ls_wR_factor_ref 0.1020
_reflns_number_gt 9842
_reflns_number_total 11878
_reflns_threshold_expression >2sigma(I)
_cod_data_source_file c3ra47669c1.cif
_cod_data_source_block cddado2
_cod_depositor_comments
;
The following automatic conversions were performed:

data item '_symmetry_cell_setting' value 'Monoclinic' was changed to
'monoclinic' in accordance with the
/home/saulius/struct/COD-crude-data/automatic-downloads/DataCite-retrospective/RSC/depositions/lib/dictionaries/cif_core.dic
dictionary named 'cif_core.dic' version 2.4.2 last updated on
2011-04-26.

Automatic conversion script
Id: cif_fix_values 6909 2019-04-08 15:41:33Z antanas 
;
_cod_original_cell_volume 6070.60(19)
_cod_original_sg_symbol_H-M P2(1)/n
_cod_database_code 7235332

loop_
_symmetry_equiv_pos_as_xyz
'x, y, z'
'-x+1/2, y+1/2, -z+1/2'
'-x, -y, -z'
'x-1/2, -y-1/2, z-1/2'

loop_
_atom_site_label
_atom_site_type_symbol
_atom_site_fract_x
_atom_site_fract_y
_atom_site_fract_z
_atom_site_U_iso_or_equiv
_atom_site_adp_type
_atom_site_occupancy
_atom_site_symmetry_multiplicity
_atom_site_calc_flag
_atom_site_refinement_flags
_atom_site_disorder_assembly
_atom_site_disorder_group
Cd1 Cd 0.208263(8) 0.158443(4) 0.733233(7) 0.01448(3) Uani 1 1 d . . .
O1 O 0.24206(8) 0.20520(4) 0.63063(8) 0.0192(3) Uani 1 1 d . . .
O2 O 0.05911(8) 0.18687(4) 0.70337(8) 0.0190(3) Uani 1 1 d . . .
N1 N 0.13695(9) 0.12097(5) 0.59496(9) 0.0152(3) Uani 1 1 d . . .
N2 N 0.14012(9) 0.08019(5) 0.75187(9) 0.0154(3) Uani 1 1 d . . .
N3 N 0.21736(9) 0.23207(5) 0.81174(9) 0.0161(3) Uani 1 1 d . . .
N4 N 0.36537(9) 0.17049(5) 0.83104(9) 0.0149(3) Uani 1 1 d . . .
C1 C 0.20495(11) 0.19169(6) 0.54808(11) 0.0173(4) Uani 1 1 d . . .
C2 C 0.21704(11) 0.22021(6) 0.47591(11) 0.0169(4) Uani 1 1 d . . .
C3 C 0.18351(11) 0.20056(6) 0.39119(11) 0.0187(4) Uani 1 1 d . . .
H3A H 0.1940 0.2193 0.3450 0.022 Uiso 1 1 calc R . .
C4 C 0.13508(11) 0.15496(6) 0.36798(11) 0.0179(4) Uani 1 1 d . A .
C5 C 0.11637(11) 0.12929(6) 0.43564(11) 0.0174(4) Uani 1 1 d . . .
H5A H 0.0817 0.0990 0.4224 0.021 Uiso 1 1 calc R . .
C6 C 0.14796(11) 0.14745(6) 0.52342(11) 0.0162(4) Uani 1 1 d . . .
C7 C 0.06413(11) 0.09579(6) 0.59483(11) 0.0159(4) Uani 1 1 d . . .
C8 C -0.02822(11) 0.09251(7) 0.51957(11) 0.0226(4) Uani 1 1 d . . .
H8A H -0.0338 0.1207 0.4791 0.034 Uiso 1 1 calc R . .
H8B H -0.0804 0.0935 0.5431 0.034 Uiso 1 1 calc R . .
H8C H -0.0308 0.0612 0.4873 0.034 Uiso 1 1 calc R . .
C9 C 0.07281(11) 0.06866(6) 0.67992(11) 0.0161(4) Uani 1 1 d . . .
C10 C 0.00151(12) 0.02842(7) 0.67419(12) 0.0243(4) Uani 1 1 d . . .
H10A H 0.0157 0.0126 0.7325 0.036 Uiso 1 1 calc R . .
H10B H 0.0042 0.0034 0.6306 0.036 Uiso 1 1 calc R . .
H10C H -0.0619 0.0431 0.6558 0.036 Uiso 1 1 calc R . .
C11 C 0.15329(11) 0.05010(6) 0.83046(11) 0.0172(4) Uani 1 1 d . . .
C12 C 0.19880(12) 0.00326(7) 0.83706(11) 0.0204(4) Uani 1 1 d . . .
C13 C 0.20833(13) -0.02599(7) 0.91146(12) 0.0264(5) Uani 1 1 d . . .
H13A H 0.2381 -0.0577 0.9171 0.032 Uiso 1 1 calc R . .
C14 C 0.17480(13) -0.00954(8) 0.97782(12) 0.0314(5) Uani 1 1 d . . .
H14A H 0.1806 -0.0302 1.0276 0.038 Uiso 1 1 calc R . .
C15 C 0.13332(13) 0.03672(8) 0.97116(12) 0.0294(5) Uani 1 1 d . . .
H15A H 0.1121 0.0478 1.0175 0.035 Uiso 1 1 calc R . .
C16 C 0.12146(12) 0.06804(7) 0.89818(11) 0.0214(4) Uani 1 1 d . . .
C17 C 0.27064(11) 0.27031(7) 0.49595(11) 0.0206(4) Uani 1 1 d . . .
C18 C 0.37485(12) 0.26043(7) 0.54942(14) 0.0310(5) Uani 1 1 d . . .
H18A H 0.4010 0.2371 0.5168 0.046 Uiso 1 1 calc R . .
H18B H 0.3801 0.2460 0.6071 0.046 Uiso 1 1 calc R . .
H18C H 0.4101 0.2919 0.5586 0.046 Uiso 1 1 calc R . .
C19 C 0.22843(13) 0.30582(7) 0.54821(13) 0.0272(5) Uani 1 1 d . . .
H19A H 0.2702 0.3347 0.5687 0.041 Uiso 1 1 calc R . .
H19B H 0.2222 0.2882 0.5996 0.041 Uiso 1 1 calc R . .
H19C H 0.1660 0.3172 0.5096 0.041 Uiso 1 1 calc R . .
C20 C 0.26731(13) 0.29801(7) 0.41059(13) 0.0295(5) Uani 1 1 d . . .
H20A H 0.2991 0.2779 0.3780 0.044 Uiso 1 1 calc R . .
H20B H 0.2994 0.3303 0.4263 0.044 Uiso 1 1 calc R . .
H20C H 0.2013 0.3034 0.3732 0.044 Uiso 1 1 calc R . .
C21 C 0.10755(10) 0.13429(6) 0.27351(10) 0.0224(4) Uani 1 1 d DU . .
C22 C 0.05890(16) 0.08424(8) 0.26240(16) 0.0269(6) Uani 0.7714(19) 1 d PD A 1
H22A H 0.0994 0.0605 0.3051 0.040 Uiso 0.7714(19) 1 calc PR A 1
H22B H 0.0469 0.0720 0.2019 0.040 Uiso 0.7714(19) 1 calc PR A 1
H22C H -0.0012 0.0878 0.2730 0.040 Uiso 0.7714(19) 1 calc PR A 1
C23 C 0.20086(14) 0.12625(10) 0.25170(15) 0.0260(6) Uani 0.7714(19) 1 d PD A 1
H23A H 0.2320 0.1585 0.2528 0.039 Uiso 0.7714(19) 1 calc PR A 1
H23B H 0.1853 0.1113 0.1926 0.039 Uiso 0.7714(19) 1 calc PR A 1
H23C H 0.2434 0.1040 0.2961 0.039 Uiso 0.7714(19) 1 calc PR A 1
C24 C 0.04749(18) 0.17177(9) 0.20672(15) 0.0294(6) Uani 0.7714(19) 1 d PD A 1
H24A H 0.0807 0.2038 0.2146 0.044 Uiso 0.7714(19) 1 calc PR A 1
H24B H -0.0130 0.1762 0.2161 0.044 Uiso 0.7714(19) 1 calc PR A 1
H24C H 0.0361 0.1594 0.1463 0.044 Uiso 0.7714(19) 1 calc PR A 1
C22' C -0.0016(3) 0.1231(3) 0.2421(5) 0.0269(6) Uani 0.2286(19) 1 d PD A 2
H22D H -0.0361 0.1543 0.2405 0.040 Uiso 0.2286(19) 1 calc PR A 2
H22E H -0.0146 0.0999 0.2837 0.040 Uiso 0.2286(19) 1 calc PR A 2
H22F H -0.0218 0.1083 0.1826 0.040 Uiso 0.2286(19) 1 calc PR A 2
C23' C 0.1476(4) 0.08245(16) 0.2674(5) 0.0260(6) Uani 0.2286(19) 1 d PD A 2
H23D H 0.2146 0.0854 0.2741 0.039 Uiso 0.2286(19) 1 calc PR A 2
H23E H 0.1128 0.0676 0.2096 0.039 Uiso 0.2286(19) 1 calc PR A 2
H23F H 0.1410 0.0612 0.3148 0.039 Uiso 0.2286(19) 1 calc PR A 2
C24' C 0.1129(6) 0.1706(2) 0.2015(4) 0.0294(6) Uani 0.2286(19) 1 d PDU A 2
H24D H 0.1789 0.1800 0.2128 0.044 Uiso 0.2286(19) 1 calc PR A 2
H24E H 0.0759 0.2006 0.2025 0.044 Uiso 0.2286(19) 1 calc PR A 2
H24F H 0.0873 0.1546 0.1432 0.044 Uiso 0.2286(19) 1 calc PR A 2
C25 C 0.23886(12) -0.01382(6) 0.76603(12) 0.0218(4) Uani 1 1 d . . .
H25A H 0.1976 0.0002 0.7078 0.026 Uiso 1 1 calc R . .
C26 C 0.33792(13) 0.00747(8) 0.78556(13) 0.0323(5) Uani 1 1 d . . .
H26A H 0.3632 -0.0037 0.7398 0.048 Uiso 1 1 calc R . .
H26B H 0.3792 -0.0042 0.8439 0.048 Uiso 1 1 calc R . .
H26C H 0.3350 0.0440 0.7855 0.048 Uiso 1 1 calc R . .
C27 C 0.23982(16) -0.07066(8) 0.75649(15) 0.0392(5) Uani 1 1 d . . .
H27A H 0.2580 -0.0793 0.7051 0.059 Uiso 1 1 calc R . .
H27B H 0.1767 -0.0839 0.7480 0.059 Uiso 1 1 calc R . .
H27C H 0.2854 -0.0851 0.8103 0.059 Uiso 1 1 calc R . .
C28 C 0.07815(12) 0.11965(7) 0.89468(12) 0.0253(4) Uani 1 1 d . . .
H28A H 0.0615 0.1325 0.8326 0.030 Uiso 1 1 calc R . .
C29 C 0.14969(14) 0.15557(7) 0.95655(14) 0.0326(5) Uani 1 1 d . . .
H29A H 0.2052 0.1582 0.9380 0.049 Uiso 1 1 calc R . .
H29B H 0.1689 0.1430 1.0176 0.049 Uiso 1 1 calc R . .
H29C H 0.1207 0.1886 0.9536 0.049 Uiso 1 1 calc R . .
C30 C -0.01219(13) 0.11873(9) 0.91832(14) 0.0372(6) Uani 1 1 d . . .
H30A H -0.0575 0.0954 0.8789 0.056 Uiso 1 1 calc R . .
H30B H -0.0398 0.1522 0.9111 0.056 Uiso 1 1 calc R . .
H30C H 0.0030 0.1079 0.9801 0.056 Uiso 1 1 calc R . .
C31 C 0.04945(11) 0.22832(6) 0.74167(11) 0.0162(4) Uani 1 1 d . . .
C32 C -0.04255(11) 0.24917(6) 0.72938(11) 0.0176(4) Uani 1 1 d . . .
C33 C -0.04729(11) 0.29286(6) 0.77418(11) 0.0191(4) Uani 1 1 d . . .
H33A H -0.1081 0.3064 0.7657 0.023 Uiso 1 1 calc R . .
C34 C 0.03186(12) 0.31847(6) 0.83133(11) 0.0197(4) Uani 1 1 d . . .
C35 C 0.11985(12) 0.29928(6) 0.84143(11) 0.0187(4) Uani 1 1 d . . .
H35A H 0.1747 0.3160 0.8788 0.022 Uiso 1 1 calc R . .
C36 C 0.12977(11) 0.25532(6) 0.79728(11) 0.0170(4) Uani 1 1 d . . .
C37 C 0.29900(11) 0.25275(6) 0.82918(10) 0.0166(4) Uani 1 1 d . . .
C38 C 0.31710(12) 0.30757(7) 0.82628(13) 0.0241(4) Uani 1 1 d . . .
H38A H 0.2599 0.3241 0.7872 0.036 Uiso 1 1 calc R . .
H38B H 0.3690 0.3130 0.8034 0.036 Uiso 1 1 calc R . .
H38C H 0.3342 0.3215 0.8863 0.036 Uiso 1 1 calc R . .
C39 C 0.38175(11) 0.21735(6) 0.84980(11) 0.0169(4) Uani 1 1 d . . .
C40 C 0.47853(11) 0.23899(7) 0.89041(12) 0.0235(4) Uani 1 1 d . . .
H40A H 0.5242 0.2120 0.9141 0.035 Uiso 1 1 calc R . .
H40B H 0.4794 0.2617 0.9386 0.035 Uiso 1 1 calc R . .
H40C H 0.4954 0.2574 0.8451 0.035 Uiso 1 1 calc R . .
C41 C 0.44247(11) 0.13519(6) 0.85429(11) 0.0164(4) Uani 1 1 d . . .
C42 C 0.48526(11) 0.12321(7) 0.79108(11) 0.0190(4) Uani 1 1 d . . .
C43 C 0.55299(12) 0.08570(7) 0.81218(12) 0.0250(4) Uani 1 1 d . . .
H43A H 0.5821 0.0768 0.7702 0.030 Uiso 1 1 calc R . .
C44 C 0.57918(12) 0.06091(7) 0.89306(12) 0.0258(4) Uani 1 1 d . . .
H44A H 0.6255 0.0353 0.9060 0.031 Uiso 1 1 calc R . .
C45 C 0.53730(12) 0.07388(7) 0.95452(12) 0.0243(4) Uani 1 1 d . . .
H45A H 0.5558 0.0570 1.0100 0.029 Uiso 1 1 calc R . .
C46 C 0.46853(11) 0.11111(7) 0.93732(11) 0.0194(4) Uani 1 1 d . . .
C47 C -0.13077(11) 0.22376(7) 0.66468(11) 0.0206(4) Uani 1 1 d . . .
C48 C -0.14148(12) 0.16990(7) 0.69425(13) 0.0253(4) Uani 1 1 d . . .
H48A H -0.1482 0.1706 0.7530 0.038 Uiso 1 1 calc R . .
H48B H -0.0853 0.1505 0.6972 0.038 Uiso 1 1 calc R . .
H48C H -0.1977 0.1545 0.6514 0.038 Uiso 1 1 calc R . .
C49 C -0.12370(12) 0.22255(8) 0.57042(12) 0.0262(5) Uani 1 1 d . . .
H49A H -0.1228 0.2568 0.5491 0.039 Uiso 1 1 calc R . .
H49B H -0.1783 0.2047 0.5300 0.039 Uiso 1 1 calc R . .
H49C H -0.0655 0.2054 0.5725 0.039 Uiso 1 1 calc R . .
C50 C -0.22223(12) 0.25181(8) 0.65750(13) 0.0279(5) Uani 1 1 d . . .
H50A H -0.2291 0.2534 0.7161 0.042 Uiso 1 1 calc R . .
H50B H -0.2765 0.2342 0.6161 0.042 Uiso 1 1 calc R . .
H50C H -0.2194 0.2857 0.6357 0.042 Uiso 1 1 calc R . .
C51 C 0.01976(13) 0.36731(7) 0.87721(12) 0.0245(4) Uani 1 1 d . . .
C52 C -0.01395(17) 0.40868(8) 0.80702(14) 0.0443(6) Uani 1 1 d . . .
H52A H -0.0195 0.4401 0.8361 0.066 Uiso 1 1 calc R . .
H52B H -0.0757 0.3996 0.7640 0.066 Uiso 1 1 calc R . .
H52C H 0.0318 0.4127 0.7762 0.066 Uiso 1 1 calc R . .
C53 C -0.05072(15) 0.36046(9) 0.92514(15) 0.0434(6) Uani 1 1 d . . .
H53A H -0.0552 0.3914 0.9560 0.065 Uiso 1 1 calc R . .
H53B H -0.0296 0.3333 0.9684 0.065 Uiso 1 1 calc R . .
H53C H -0.1128 0.3522 0.8819 0.065 Uiso 1 1 calc R . .
C54 C 0.11275(16) 0.38504(9) 0.94598(16) 0.0518(7) Uani 1 1 d . . .
H54A H 0.1018 0.4161 0.9733 0.078 Uiso 1 1 calc R . .
H54B H 0.1594 0.3909 0.9167 0.078 Uiso 1 1 calc R . .
H54C H 0.1365 0.3595 0.9920 0.078 Uiso 1 1 calc R . .
C55 C 0.45908(12) 0.14958(7) 0.70203(11) 0.0206(4) Uani 1 1 d . . .
H55A H 0.4195 0.1792 0.7043 0.025 Uiso 1 1 calc R . .
C56 C 0.39908(13) 0.11532(7) 0.62800(12) 0.0275(5) Uani 1 1 d . . .
H56A H 0.3448 0.1032 0.6427 0.041 Uiso 1 1 calc R . .
H56B H 0.4373 0.0869 0.6218 0.041 Uiso 1 1 calc R . .
H56C H 0.3767 0.1339 0.5719 0.041 Uiso 1 1 calc R . .
C57 C 0.54630(13) 0.16867(8) 0.68312(13) 0.0296(5) Uani 1 1 d . . .
H57A H 0.5823 0.1911 0.7310 0.044 Uiso 1 1 calc R . .
H57B H 0.5263 0.1868 0.6265 0.044 Uiso 1 1 calc R . .
H57C H 0.5861 0.1403 0.6797 0.044 Uiso 1 1 calc R . .
C58 C 0.42664(12) 0.12478(7) 1.00810(11) 0.0220(4) Uani 1 1 d . . .
H58A H 0.3753 0.1497 0.9820 0.026 Uiso 1 1 calc R . .
C59 C 0.38295(13) 0.07944(8) 1.03821(13) 0.0307(5) Uani 1 1 d . . .
H59A H 0.3354 0.0642 0.9865 0.046 Uiso 1 1 calc R . .
H59B H 0.3530 0.0902 1.0808 0.046 Uiso 1 1 calc R . .
H59C H 0.4326 0.0550 1.0665 0.046 Uiso 1 1 calc R . .
C60 C 0.50166(14) 0.14913(7) 1.08848(13) 0.0306(5) Uani 1 1 d . . .
H60A H 0.5269 0.1789 1.0690 0.046 Uiso 1 1 calc R . .
H60B H 0.5531 0.1254 1.1150 0.046 Uiso 1 1 calc R . .
H60C H 0.4728 0.1586 1.1326 0.046 Uiso 1 1 calc R . .
O1S O 0.76006(9) 0.01594(5) 0.60842(8) 0.0310(3) Uani 1 1 d . . .
C1S C 0.70857(13) 0.01565(8) 0.66853(13) 0.0334(5) Uani 1 1 d . . .
H1SA H 0.6928 -0.0190 0.6795 0.040 Uiso 1 1 calc R . .
H1SB H 0.6489 0.0346 0.6430 0.040 Uiso 1 1 calc R . .
C2S C 0.76972(15) 0.03953(9) 0.75462(14) 0.0424(6) Uani 1 1 d . . .
H2SA H 0.7370 0.0381 0.7981 0.064 Uiso 1 1 calc R . .
H2SB H 0.7818 0.0744 0.7437 0.064 Uiso 1 1 calc R . .
H2SC H 0.8299 0.0215 0.7778 0.064 Uiso 1 1 calc R . .
C3S C 0.71631(13) -0.01376(8) 0.53138(13) 0.0314(5) Uani 1 1 d . . .
H3SA H 0.6498 -0.0033 0.5022 0.038 Uiso 1 1 calc R . .
H3SB H 0.7170 -0.0494 0.5481 0.038 Uiso 1 1 calc R . .
C4S C 0.77102(14) -0.00656(8) 0.46907(13) 0.0317(5) Uani 1 1 d . . .
H4SA H 0.7454 -0.0286 0.4175 0.048 Uiso 1 1 calc R . .
H4SB H 0.8377 -0.0147 0.5000 0.048 Uiso 1 1 calc R . .
H4SC H 0.7656 0.0282 0.4491 0.048 Uiso 1 1 calc R . .

loop_
_atom_site_aniso_label
_atom_site_aniso_U_11
_atom_site_aniso_U_22
_atom_site_aniso_U_33
_atom_site_aniso_U_23
_atom_site_aniso_U_13
_atom_site_aniso_U_12
Cd1 0.01434(6) 0.01451(6) 0.01659(6) -0.00120(4) 0.00787(4) 0.00061(4)
O1 0.0190(5) 0.0206(6) 0.0189(6) 0.0011(5) 0.0074(4) -0.0039(5)
O2 0.0154(5) 0.0179(6) 0.0250(6) -0.0053(5) 0.0085(4) 0.0021(5)
N1 0.0180(6) 0.0126(7) 0.0186(7) 0.0010(5) 0.0109(5) 0.0011(5)
N2 0.0147(6) 0.0172(7) 0.0180(7) -0.0016(5) 0.0101(5) 0.0012(5)
N3 0.0141(6) 0.0181(7) 0.0170(7) -0.0003(5) 0.0066(5) 0.0012(5)
N4 0.0156(6) 0.0180(7) 0.0144(6) 0.0030(5) 0.0092(5) 0.0020(5)
C1 0.0123(7) 0.0206(9) 0.0211(8) 0.0019(7) 0.0084(6) 0.0018(6)
C2 0.0141(7) 0.0178(8) 0.0215(8) 0.0024(6) 0.0094(6) 0.0016(6)
C3 0.0179(7) 0.0195(9) 0.0220(8) 0.0051(7) 0.0112(6) 0.0022(7)
C4 0.0181(8) 0.0187(9) 0.0194(8) 0.0019(6) 0.0097(6) 0.0018(6)
C5 0.0182(7) 0.0149(8) 0.0220(8) -0.0003(6) 0.0106(6) -0.0011(6)
C6 0.0134(7) 0.0191(9) 0.0190(8) 0.0040(6) 0.0093(6) 0.0027(6)
C7 0.0188(7) 0.0152(8) 0.0169(8) 0.0011(6) 0.0102(6) 0.0033(6)
C8 0.0195(8) 0.0298(10) 0.0200(8) 0.0032(7) 0.0088(6) -0.0038(7)
C9 0.0167(7) 0.0166(8) 0.0197(8) -0.0005(6) 0.0123(6) 0.0025(6)
C10 0.0249(8) 0.0270(10) 0.0226(9) 0.0035(7) 0.0103(7) -0.0082(7)
C11 0.0169(7) 0.0190(9) 0.0177(8) 0.0012(6) 0.0084(6) -0.0039(6)
C12 0.0219(8) 0.0186(9) 0.0221(8) -0.0003(7) 0.0094(6) -0.0028(7)
C13 0.0294(9) 0.0226(10) 0.0273(9) 0.0045(8) 0.0095(7) -0.0010(8)
C14 0.0350(10) 0.0368(11) 0.0240(9) 0.0124(8) 0.0122(8) -0.0020(8)
C15 0.0298(9) 0.0416(12) 0.0217(9) 0.0045(8) 0.0152(7) 0.0020(8)
C16 0.0186(8) 0.0287(10) 0.0191(8) 0.0018(7) 0.0093(6) 0.0000(7)
C17 0.0170(8) 0.0205(9) 0.0252(9) 0.0037(7) 0.0083(6) -0.0045(7)
C18 0.0220(9) 0.0281(11) 0.0404(11) 0.0061(8) 0.0076(8) -0.0041(8)
C19 0.0283(9) 0.0204(9) 0.0340(10) 0.0000(8) 0.0122(8) -0.0052(7)
C20 0.0337(10) 0.0243(10) 0.0305(10) 0.0048(8) 0.0110(8) -0.0105(8)
C21 0.0305(9) 0.0214(9) 0.0205(8) 0.0014(7) 0.0152(7) 0.0009(7)
C22 0.0316(11) 0.0309(13) 0.0222(11) -0.0027(9) 0.0143(9) -0.0087(9)
C23 0.0264(11) 0.0289(13) 0.0286(11) -0.0005(9) 0.0172(9) -0.0015(9)
C24 0.0363(13) 0.0311(13) 0.0197(11) 0.0005(9) 0.0082(10) 0.0046(11)
C22' 0.0316(11) 0.0309(13) 0.0222(11) -0.0027(9) 0.0143(9) -0.0087(9)
C23' 0.0264(11) 0.0289(13) 0.0286(11) -0.0005(9) 0.0172(9) -0.0015(9)
C24' 0.0363(13) 0.0311(13) 0.0197(11) 0.0005(9) 0.0082(10) 0.0046(11)
C25 0.0255(8) 0.0179(9) 0.0244(9) 0.0000(7) 0.0114(7) 0.0027(7)
C26 0.0381(10) 0.0334(11) 0.0333(10) -0.0091(8) 0.0226(8) -0.0133(9)
C27 0.0511(11) 0.0217(11) 0.0546(12) -0.0070(9) 0.0309(9) -0.0032(9)
C28 0.0248(8) 0.0355(11) 0.0210(8) 0.0014(7) 0.0148(7) 0.0074(8)
C29 0.0361(10) 0.0315(11) 0.0328(10) 0.0010(8) 0.0151(8) 0.0041(8)
C30 0.0270(9) 0.0526(14) 0.0372(11) -0.0050(9) 0.0179(8) 0.0068(9)
C31 0.0168(7) 0.0166(8) 0.0188(8) 0.0021(6) 0.0107(6) 0.0023(6)
C32 0.0181(7) 0.0190(9) 0.0198(8) 0.0032(6) 0.0117(6) 0.0021(6)
C33 0.0206(8) 0.0222(9) 0.0186(8) 0.0039(7) 0.0121(6) 0.0070(7)
C34 0.0270(8) 0.0176(9) 0.0195(8) 0.0011(7) 0.0142(6) 0.0043(7)
C35 0.0244(8) 0.0154(8) 0.0189(8) -0.0008(6) 0.0107(6) -0.0017(7)
C36 0.0194(8) 0.0154(8) 0.0181(8) 0.0009(6) 0.0090(6) 0.0024(6)
C37 0.0194(8) 0.0165(8) 0.0146(8) -0.0002(6) 0.0069(6) 0.0001(6)
C38 0.0212(8) 0.0192(9) 0.0340(10) 0.0036(7) 0.0121(7) -0.0013(7)
C39 0.0177(7) 0.0190(9) 0.0161(8) 0.0010(6) 0.0085(6) -0.0005(6)
C40 0.0174(8) 0.0201(9) 0.0327(10) -0.0002(7) 0.0081(7) -0.0019(7)
C41 0.0148(7) 0.0162(8) 0.0202(8) -0.0016(6) 0.0086(6) 0.0011(6)
C42 0.0184(8) 0.0206(9) 0.0211(8) -0.0004(7) 0.0108(6) 0.0013(7)
C43 0.0251(8) 0.0278(10) 0.0265(9) 0.0011(7) 0.0147(7) 0.0064(7)
C44 0.0241(8) 0.0242(10) 0.0307(9) 0.0044(8) 0.0114(7) 0.0110(7)
C45 0.0254(9) 0.0261(10) 0.0236(9) 0.0076(7) 0.0112(7) 0.0059(7)
C46 0.0180(8) 0.0210(9) 0.0205(8) 0.0008(7) 0.0083(6) -0.0001(7)
C47 0.0162(7) 0.0248(9) 0.0229(8) 0.0003(7) 0.0092(6) 0.0026(7)
C48 0.0213(8) 0.0263(10) 0.0301(10) 0.0021(8) 0.0112(7) -0.0021(7)
C49 0.0215(8) 0.0339(11) 0.0241(9) 0.0004(8) 0.0089(7) 0.0014(8)
C50 0.0169(8) 0.0347(11) 0.0327(10) 0.0001(8) 0.0093(7) 0.0045(8)
C51 0.0328(9) 0.0212(10) 0.0253(9) -0.0039(7) 0.0176(7) 0.0032(7)
C52 0.0769(14) 0.0242(11) 0.0448(12) 0.0018(9) 0.0377(10) 0.0103(10)
C53 0.0589(12) 0.0365(12) 0.0518(12) -0.0106(10) 0.0410(9) -0.0019(10)
C54 0.0489(13) 0.0475(14) 0.0574(14) -0.0315(11) 0.0161(11) 0.0032(11)
C55 0.0187(8) 0.0245(9) 0.0219(8) 0.0018(7) 0.0113(6) 0.0033(7)
C56 0.0245(9) 0.0335(11) 0.0252(9) -0.0002(8) 0.0096(7) 0.0000(8)
C57 0.0248(9) 0.0416(12) 0.0246(9) 0.0089(8) 0.0113(7) -0.0027(8)
C58 0.0207(8) 0.0267(10) 0.0223(8) 0.0070(7) 0.0122(6) 0.0064(7)
C59 0.0311(9) 0.0349(11) 0.0310(10) 0.0037(8) 0.0170(8) -0.0018(8)
C60 0.0385(10) 0.0309(11) 0.0281(10) -0.0014(8) 0.0186(8) -0.0010(8)
O1S 0.0286(6) 0.0387(8) 0.0310(7) -0.0073(6) 0.0170(5) -0.0076(6)
C1S 0.0297(9) 0.0409(12) 0.0373(10) 0.0039(9) 0.0215(8) 0.0039(8)
C2S 0.0419(11) 0.0560(15) 0.0347(11) -0.0038(10) 0.0200(9) 0.0062(10)
C3S 0.0284(10) 0.0335(11) 0.0318(10) -0.0047(8) 0.0096(8) -0.0064(8)
C4S 0.0365(10) 0.0306(11) 0.0282(10) -0.0031(8) 0.0112(8) -0.0041(8)

loop_
_atom_type_symbol
_atom_type_description
_atom_type_scat_dispersion_real
_atom_type_scat_dispersion_imag
_atom_type_scat_source
C C 0.0033 0.0016 'International Tables Vol C Tables 4.2.6.8 and 6.1.1.4'
H H 0.0000 0.0000 'International Tables Vol C Tables 4.2.6.8 and 6.1.1.4'
N N 0.0061 0.0033 'International Tables Vol C Tables 4.2.6.8 and 6.1.1.4'
O O 0.0106 0.0060 'International Tables Vol C Tables 4.2.6.8 and 6.1.1.4'
Cd Cd -0.8075 1.2024 'International Tables Vol C Tables 4.2.6.8 and 6.1.1.4'

loop_
_geom_angle_atom_site_label_1
_geom_angle_atom_site_label_2
_geom_angle_atom_site_label_3
_geom_angle
O1 Cd1 O2 96.46(4)
O1 Cd1 N3 86.32(5)
O2 Cd1 N3 72.48(4)
O1 Cd1 N1 72.14(4)
O2 Cd1 N1 80.90(4)
N3 Cd1 N1 143.51(5)
O1 Cd1 N4 89.08(4)
O2 Cd1 N4 142.00(4)
N3 Cd1 N4 70.41(5)
N1 Cd1 N4 135.90(5)
O1 Cd1 N2 142.00(4)
O2 Cd1 N2 83.41(4)
N3 Cd1 N2 128.74(5)
N1 Cd1 N2 70.34(5)
N4 Cd1 N2 114.16(4)
C1 O1 Cd1 117.41(10)
C31 O2 Cd1 116.76(9)
C7 N1 C6 126.94(13)
C7 N1 Cd1 110.09(11)
C6 N1 Cd1 114.36(10)
C9 N2 C11 118.47(14)
C9 N2 Cd1 109.79(11)
C11 N2 Cd1 131.05(10)
C37 N3 C36 128.08(15)
C37 N3 Cd1 111.07(11)
C36 N3 Cd1 114.18(10)
C39 N4 C41 120.19(13)
C39 N4 Cd1 110.68(10)
C41 N4 Cd1 127.86(10)
O1 C1 C6 121.26(15)
O1 C1 C2 122.52(15)
C6 C1 C2 116.21(14)
C3 C2 C1 118.65(15)
C3 C2 C17 121.78(15)
C1 C2 C17 119.51(14)
C2 C3 C4 125.05(16)
C5 C4 C3 116.63(15)
C5 C4 C21 122.18(15)
C3 C4 C21 121.16(15)
C4 C5 C6 121.16(15)
N1 C6 C5 123.09(15)
N1 C6 C1 114.69(14)
C5 C6 C1 121.75(15)
N1 C7 C8 125.98(15)
N1 C7 C9 116.06(13)
C8 C7 C9 117.92(14)
N2 C9 C10 123.76(15)
N2 C9 C7 119.47(15)
C10 C9 C7 116.75(13)
C16 C11 C12 121.78(16)
C16 C11 N2 119.70(15)
C12 C11 N2 118.51(15)
C13 C12 C11 117.98(17)
C13 C12 C25 121.11(16)
C11 C12 C25 120.88(15)
C12 C13 C14 121.04(18)
C15 C14 C13 119.90(18)
C14 C15 C16 122.04(18)
C15 C16 C11 117.20(17)
C15 C16 C28 120.46(17)
C11 C16 C28 122.33(16)
C18 C17 C19 109.65(15)
C18 C17 C20 107.26(15)
C19 C17 C20 106.82(15)
C18 C17 C2 109.20(14)
C19 C17 C2 111.57(14)
C20 C17 C2 112.21(14)
C22 C21 C24 110.86(16)
C22 C21 C4 113.31(15)
C24 C21 C4 110.62(15)
C22 C21 C23' 51.0(3)
C24 C21 C23' 135.0(3)
C4 C21 C23' 114.3(3)
C22 C21 C24' 128.6(3)
C24 C21 C24' 38.9(3)
C4 C21 C24' 116.6(3)
C23' C21 C24' 114.0(4)
C22 C21 C23 106.61(16)
C24 C21 C23 107.22(17)
C4 C21 C23 107.92(13)
C23' C21 C23 57.4(3)
C24' C21 C23 68.9(3)
C22 C21 C22' 51.8(3)
C24 C21 C22' 66.1(3)
C4 C21 C22' 106.7(3)
C23' C21 C22' 101.4(4)
C24' C21 C22' 101.4(4)
C23 C21 C22' 144.7(3)
C26 C25 C12 109.94(15)
C26 C25 C27 110.53(16)
C12 C25 C27 113.06(16)
C16 C28 C29 110.49(14)
C16 C28 C30 112.43(17)
C29 C28 C30 109.78(16)
O2 C31 C36 121.29(14)
O2 C31 C32 121.51(14)
C36 C31 C32 117.21(15)
C33 C32 C31 118.18(14)
C33 C32 C47 122.51(15)
C31 C32 C47 119.26(15)
C32 C33 C34 124.46(15)
C35 C34 C33 117.42(16)
C35 C34 C51 121.72(15)
C33 C34 C51 120.80(15)
C34 C35 C36 121.03(15)
N3 C36 C35 122.88(14)
N3 C36 C31 115.15(14)
C35 C36 C31 121.64(15)
N3 C37 C38 125.81(15)
N3 C37 C39 115.56(15)
C38 C37 C39 118.56(14)
N4 C39 C40 123.85(15)
N4 C39 C37 118.75(14)
C40 C39 C37 117.40(14)
C46 C41 C42 121.68(15)
C46 C41 N4 118.99(15)
C42 C41 N4 119.18(14)
C43 C42 C41 117.85(16)
C43 C42 C55 119.97(16)
C41 C42 C55 122.18(15)
C44 C43 C42 121.67(18)
C45 C44 C43 119.39(17)
C44 C45 C46 121.78(17)
C45 C46 C41 117.61(16)
C45 C46 C58 119.60(15)
C41 C46 C58 122.79(15)
C32 C47 C50 112.30(15)
C32 C47 C48 111.33(13)
C50 C47 C48 107.20(15)
C32 C47 C49 109.61(14)
C50 C47 C49 107.11(14)
C48 C47 C49 109.15(15)
C53 C51 C54 107.38(17)
C53 C51 C52 110.11(17)
C54 C51 C52 107.16(18)
C53 C51 C34 110.76(16)
C54 C51 C34 112.24(15)
C52 C51 C34 109.11(15)
C42 C55 C56 110.14(15)
C42 C55 C57 112.05(14)
C56 C55 C57 111.53(16)
C46 C58 C59 112.00(16)
C46 C58 C60 110.74(15)
C59 C58 C60 110.11(15)
C1S O1S C3S 112.55(14)
O1S C1S C2S 108.09(16)
O1S C3S C4S 107.81(15)

loop_
_geom_bond_atom_site_label_1
_geom_bond_atom_site_label_2
_geom_bond_distance
Cd1 O1 2.2575(12)
Cd1 O2 2.2617(11)
Cd1 N3 2.3183(14)
Cd1 N1 2.3330(13)
Cd1 N4 2.3714(13)
Cd1 N2 2.3972(14)
O1 C1 1.299(2)
O2 C31 1.301(2)
N1 C7 1.286(2)
N1 C6 1.404(2)
N2 C9 1.2860(19)
N2 C11 1.450(2)
N3 C37 1.289(2)
N3 C36 1.404(2)
N4 C39 1.295(2)
N4 C41 1.444(2)
C1 C6 1.438(2)
C1 C2 1.448(2)
C2 C3 1.380(2)
C2 C17 1.543(2)
C3 C4 1.406(2)
C4 C5 1.391(2)
C4 C21 1.529(2)
C5 C6 1.408(2)
C7 C8 1.500(2)
C7 C9 1.510(2)
C9 C10 1.502(2)
C11 C16 1.411(3)
C11 C12 1.417(2)
C12 C13 1.392(3)
C12 C25 1.528(3)
C13 C14 1.394(3)
C14 C15 1.376(3)
C15 C16 1.400(3)
C16 C28 1.522(3)
C17 C18 1.532(2)
C17 C19 1.540(3)
C17 C20 1.541(3)
C21 C22 1.509(2)
C21 C24 1.520(2)
C21 C23' 1.531(4)
C21 C24' 1.532(4)
C21 C23 1.573(2)
C21 C22' 1.573(4)
C25 C26 1.526(3)
C25 C27 1.531(3)
C28 C29 1.530(3)
C28 C30 1.530(3)
C31 C36 1.430(2)
C31 C32 1.443(2)
C32 C33 1.388(2)
C32 C47 1.537(2)
C33 C34 1.409(2)
C34 C35 1.378(2)
C34 C51 1.542(2)
C35 C36 1.408(2)
C37 C38 1.498(2)
C37 C39 1.510(2)
C39 C40 1.495(2)
C41 C46 1.408(2)
C41 C42 1.409(2)
C42 C43 1.389(2)
C42 C55 1.518(2)
C43 C44 1.388(3)
C44 C45 1.381(3)
C45 C46 1.396(2)
C46 C58 1.517(3)
C47 C50 1.538(2)
C47 C48 1.545(3)
C47 C49 1.549(3)
C51 C53 1.517(3)
C51 C54 1.532(3)
C51 C52 1.537(3)
C55 C56 1.528(2)
C55 C57 1.532(3)
C58 C59 1.535(3)
C58 C60 1.539(2)
O1S C1S 1.426(2)
O1S C3S 1.427(2)
C1S C2S 1.514(3)
C3S C4S 1.507(3)
